data_7031680
loop_
_publ_author_name
'Imran, Muhammad'
'Mix, Andreas'
'Neumann, Beate'
'Stammler, Hans-Georg'
'Monkowius, Uwe'
'Gr\"undlinger, Petra'
'Mitzel, Norbert W.'

_publ_section_title
;
 Hemi- and holo-directed lead(II) complexes in a soft ligand environment.
;
_journal_issue 3
_journal_name_full 'Dalton transactions (Cambridge, England : 2003)'
_journal_page_first 924
_journal_page_last 937
_journal_paper_doi 10.1039/c4dt01406e
_journal_volume 44
_journal_year 2015
_chemical_formula_moiety 'C18 H12 N2 Pb S4'
_chemical_formula_sum 'C18 H12 N2 Pb S4'
_chemical_formula_weight 591.73
_chemical_name_systematic
;
 ?
;
_space_group_crystal_system orthorhombic
_space_group_IT_number 61
_space_group_name_Hall '-P 2ac 2ab'
_space_group_name_H-M_alt 'P b c a'
_symmetry_space_group_name_Hall '-P 2ac 2ab'
_symmetry_space_group_name_H-M 'P b c a'
_atom_sites_solution_hydrogens geom
_atom_sites_solution_primary direct
_audit_creation_date 2013-06-26
_audit_creation_method
;
  Olex2 1.2-ac2
  (compiled 2012.03.27 svn.r2268, GUI svn.r4156)
;
_cell_angle_alpha 90
_cell_angle_beta 90
_cell_angle_gamma 90
_cell_formula_units_Z 8
_cell_length_a 19.9345(3)
_cell_length_b 7.34785(13)
_cell_length_c 24.3982(4)
_cell_measurement_reflns_used 19790
_cell_measurement_temperature 100
_cell_measurement_theta_max 32.7920
_cell_measurement_theta_min 3.3770
_cell_volume 3573.74(10)
_computing_cell_refinement
;
CrysAlisPro, Agilent Technologies,
Version 1.171.36.28 (release 01-02-2013 CrysAlis171 .NET)
(compiled Feb  1 2013,16:14:44)
;
_computing_data_collection
;
CrysAlisPro, Agilent Technologies,
Version 1.171.36.28 (release 01-02-2013 CrysAlis171 .NET)
(compiled Feb  1 2013,16:14:44)
;
_computing_data_reduction
;
CrysAlisPro, Agilent Technologies,
Version 1.171.36.28 (release 01-02-2013 CrysAlis171 .NET)
(compiled Feb  1 2013,16:14:44)
;
_computing_molecular_graphics
;
O. V. Dolomanov, L. J. Bourhis, R. J. Gildea, J. A. K. Howard and H. Puschmann,
OLEX2: a complete structure solution, refinement and analysis program.
J. Appl. Cryst. (2009). 42, 339-341.
;
_computing_publication_material
;
O. V. Dolomanov, L. J. Bourhis, R. J. Gildea, J. A. K. Howard and H. Puschmann,
OLEX2: a complete structure solution, refinement and analysis program.
J. Appl. Cryst. (2009). 42, 339-341.
;
_computing_structure_refinement
;
SHELXL, G.M. Sheldrick, Acta Cryst.
(2008). A64, 112-122
;
_computing_structure_solution
;
SHELXS, G.M. Sheldrick, Acta Cryst.
(2008). A64, 112-122
;
_diffrn_ambient_temperature 100
_diffrn_detector_area_resol_mean 10.6228
_diffrn_measured_fraction_theta_full 0.9967
_diffrn_measured_fraction_theta_max 0.9358
_diffrn_measurement_details
;
  1 omega  -75.00  -40.00   1.0000  186.6100
omega____ theta____ kappa____ phi______ frames
    -      -16.8604  131.0000  -90.3124 35

  2 omega  -75.00   13.00   1.0000  186.6100
omega____ theta____ kappa____ phi______ frames
    -      -16.8604  -77.0000 -180.0000 88

  3 omega    6.00   75.00   1.0000  186.6100
omega____ theta____ kappa____ phi______ frames
    -       17.4854 -130.0000  133.0860 69

  4 omega   -3.00   86.00   1.0000  186.6100
omega____ theta____ kappa____ phi______ frames
    -       17.4854   38.0000   30.0000 89

  5 omega  -51.00   43.00   1.0000  186.6100
omega____ theta____ kappa____ phi______ frames
    -       17.4854  -57.0000  -30.0000 94

  6 omega    1.00   89.00   1.0000  186.6100
omega____ theta____ kappa____ phi______ frames
    -       17.4854   38.0000  -60.0000 88

  7 omega  -48.00   38.00   1.0000  186.6100
omega____ theta____ kappa____ phi______ frames
    -       17.4854  -38.0000 -150.0000 86

  8 omega   -8.00   17.00   1.0000  186.6100
omega____ theta____ kappa____ phi______ frames
    -       17.4854   57.0000  120.0000 25
;
_diffrn_measurement_device_type 'SuperNova, Dual, Cu at zero, Atlas'
_diffrn_measurement_method '\w scans'
_diffrn_orient_matrix_UB_11 -0.0089768000
_diffrn_orient_matrix_UB_12 0.0923089000
_diffrn_orient_matrix_UB_13 -0.0042557000
_diffrn_orient_matrix_UB_21 0.0304535000
_diffrn_orient_matrix_UB_22 0.0144957000
_diffrn_orient_matrix_UB_23 -0.0144116000
_diffrn_orient_matrix_UB_31 -0.0160847000
_diffrn_orient_matrix_UB_32 -0.0241794000
_diffrn_orient_matrix_UB_33 -0.0248836000
_diffrn_radiation_monochromator mirror
_diffrn_radiation_type 'Mo K\a'
_diffrn_radiation_wavelength 0.7107
_diffrn_reflns_av_R_equivalents 0.0370
_diffrn_reflns_av_unetI/netI 0.0155
_diffrn_reflns_Laue_measured_fraction_full 0.974
_diffrn_reflns_Laue_measured_fraction_max 0.997
_diffrn_reflns_limit_h_max 23
_diffrn_reflns_limit_h_min -23
_diffrn_reflns_limit_k_max 8
_diffrn_reflns_limit_k_min -8
_diffrn_reflns_limit_l_max 28
_diffrn_reflns_limit_l_min -29
_diffrn_reflns_number 31790
_diffrn_reflns_point_group_measured_fraction_full 0.974
_diffrn_reflns_point_group_measured_fraction_max 0.997
_diffrn_reflns_theta_full 25.242
_diffrn_reflns_theta_max 24.997
_diffrn_reflns_theta_min 3.070
_diffrn_source 'SuperNova (Mo) X-ray Source'
_exptl_absorpt_coefficient_mu 9.913
_exptl_absorpt_correction_T_max 0.820
_exptl_absorpt_correction_T_min 0.285
_exptl_absorpt_correction_type gaussian
_exptl_absorpt_process_details
;
CrysAlisPro, Agilent Technologies,
Version 1.171.36.28 (release 01-02-2013 CrysAlis171 .NET)
(compiled Feb  1 2013,16:14:44)
Numerical absorption correction based on gaussian integration over
            a multifaceted crystal model
;
_exptl_crystal_colour colourless
_exptl_crystal_colour_primary colourless
_exptl_crystal_density_diffrn 2.200
_exptl_crystal_description needle
_exptl_crystal_F_000 2240
_exptl_crystal_size_max 0.1802
_exptl_crystal_size_mid 0.0538
_exptl_crystal_size_min 0.0374
_refine_diff_density_max 0.780
_refine_diff_density_min -0.681
_refine_diff_density_rms 0.114
_refine_ls_extinction_method none
_refine_ls_goodness_of_fit_ref 1.187
_refine_ls_hydrogen_treatment constr
_refine_ls_matrix_type full
_refine_ls_number_parameters 226
_refine_ls_number_reflns 3150
_refine_ls_number_restraints 0
_refine_ls_restrained_S_all 1.187
_refine_ls_R_factor_all 0.0228
_refine_ls_R_factor_gt 0.0208
_refine_ls_shift/su_max 0.005
_refine_ls_shift/su_mean 0.000
_refine_ls_structure_factor_coef Fsqd
_refine_ls_weighting_details
;
 w=1/[\s^2^(Fo^2^)+(0.0111P)^2^+14.8325P]
 where P=(Fo^2^+2Fc^2^)/3
;
_refine_ls_weighting_scheme calc
_refine_ls_wR_factor_gt 0.0437
_refine_ls_wR_factor_ref 0.0444
_reflns_Friedel_coverage 0.000
_reflns_number_gt 2972
_reflns_number_total 3150
_reflns_threshold_expression 'I > 2\s(I)'
_cod_data_source_file c4dt01406e1.cif
_cod_data_source_block compound10
_cod_depositor_comments 'Adding full bibliography for 7031671--7031680.cif.'
_cod_original_cell_volume 3573.75(11)
_cod_database_code 7031680
_chemical_oxdiff_formula 'C18 H10 N2 Pb S4'
_reflns_odcompleteness_completeness 99.67
_reflns_odcompleteness_iscentric 1
_reflns_odcompleteness_theta 24.97
_shelx_space_group_comment
;
The symmetry employed for this shelxl refinement is uniquely defined
by the following loop, which should always be used as a source of
symmetry information in preference to the above space-group names.
They are only intended as comments.
;
_shelxl_version_number 2013-2

loop_
_space_group_symop_operation_xyz
'x, y, z'
'-x+1/2, -y, z+1/2'
'x+1/2, -y+1/2, -z'
'-x, y+1/2, -z+1/2'
'-x, -y, -z'
'x-1/2, y, -z-1/2'
'-x-1/2, y-1/2, z'
'x, -y-1/2, z-1/2'

loop_
_atom_site_label
_atom_site_type_symbol
_atom_site_fract_x
_atom_site_fract_y
_atom_site_fract_z
_atom_site_U_iso_or_equiv
_atom_site_adp_type
_atom_site_occupancy
_atom_site_site_symmetry_order
_atom_site_calc_flag
_atom_site_refinement_flags_posn
_atom_site_refinement_flags_adp
Pb1 Pb 0.19551(2) 0.64375(2) 0.58470(2) 0.00953(6) Uani 1 1 d . .
S1 S 0.29159(5) 0.79338(13) 0.65447(4) 0.0109(2) Uani 1 1 d . .
S2 S 0.22577(5) 0.82379(14) 0.76733(4) 0.0142(2) Uani 1 1 d . .
S3 S 0.30316(5) 0.49642(13) 0.52439(4) 0.0100(2) Uani 1 1 d . .
S4 S 0.25911(5) 0.37676(13) 0.40949(4) 0.0112(2) Uani 1 1 d . .
N1 N 0.16038(17) 0.8326(4) 0.67731(13) 0.0114(7) Uani 1 1 d . .
N2 N 0.18100(16) 0.5271(4) 0.47910(13) 0.0107(7) Uani 1 1 d . .
C1 C 0.2216(2) 0.8212(5) 0.69601(15) 0.0105(8) Uani 1 1 d . .
C2 C 0.1403(2) 0.8400(5) 0.77011(16) 0.0137(9) Uani 1 1 d . .
H2 H 0.1154 0.8459 0.8023 0.016 Uiso 1 1 calc R U
C3 C 0.1134(2) 0.8431(5) 0.71879(16) 0.0109(8) Uani 1 1 d . .
C4 C 0.0418(2) 0.8631(5) 0.70479(16) 0.0123(8) Uani 1 1 d . .
C5 C 0.0233(2) 0.9393(5) 0.65482(16) 0.0132(8) Uani 1 1 d . .
H5 H 0.0561 0.9696 0.6293 0.016 Uiso 1 1 calc R U
C6 C -0.0434(2) 0.9702(5) 0.64280(17) 0.0162(9) Uani 1 1 d . .
H6 H -0.0554 1.0216 0.6094 0.019 Uiso 1 1 calc R U
C7 C -0.0929(2) 0.9243(6) 0.68084(17) 0.0163(9) Uani 1 1 d . .
H7 H -0.1378 0.9472 0.6731 0.020 Uiso 1 1 calc R U
C8 C -0.0750(2) 0.8449(6) 0.72991(17) 0.0165(9) Uani 1 1 d . .
H8 H -0.1080 0.8115 0.7549 0.020 Uiso 1 1 calc R U
C9 C -0.0081(2) 0.8148(5) 0.74202(16) 0.0141(8) Uani 1 1 d . .
H9 H 0.0036 0.7618 0.7753 0.017 Uiso 1 1 calc R U
C10 C 0.2426(2) 0.4704(5) 0.47304(15) 0.0109(8) Uani 1 1 d . .
C11 C 0.1777(2) 0.4176(5) 0.39101(16) 0.0121(8) Uani 1 1 d . .
H11 H 0.1595 0.3883 0.3570 0.015 Uiso 1 1 calc R U
C12 C 0.1429(2) 0.4984(5) 0.43232(15) 0.0100(8) Uani 1 1 d . .
C13 C 0.0728(2) 0.5624(5) 0.43102(15) 0.0106(8) Uani 1 1 d . .
C14 C 0.0291(2) 0.5086(6) 0.38946(16) 0.0131(8) Uani 1 1 d . .
H14 H 0.0442 0.4298 0.3623 0.016 Uiso 1 1 calc R U
C15 C -0.0362(2) 0.5705(6) 0.38804(17) 0.0135(8) Uani 1 1 d . .
H15 H -0.0645 0.5352 0.3596 0.016 Uiso 1 1 calc R U
C16 C -0.0597(2) 0.6854(5) 0.42898(16) 0.0135(9) Uani 1 1 d . .
H16 H -0.1039 0.7261 0.4283 0.016 Uiso 1 1 calc R U
C17 C -0.0170(2) 0.7390(6) 0.47081(16) 0.0134(8) Uani 1 1 d . .
H17 H -0.0325 0.8157 0.4983 0.016 Uiso 1 1 calc R U
C18 C 0.0486(2) 0.6788(5) 0.47176(16) 0.0125(8) Uani 1 1 d . .
H18 H 0.0770 0.7162 0.4998 0.015 Uiso 1 1 calc R U

loop_
_atom_site_aniso_label
_atom_site_aniso_U_11
_atom_site_aniso_U_22
_atom_site_aniso_U_33
_atom_site_aniso_U_23
_atom_site_aniso_U_13
_atom_site_aniso_U_12
Pb1 0.00842(8) 0.01100(8) 0.00918(8) -0.00094(6) 0.00049(6) -0.00031(6)
S1 0.0089(5) 0.0116(5) 0.0122(5) 0.0000(4) -0.0007(4) 0.0003(4)
S2 0.0133(5) 0.0193(5) 0.0100(5) -0.0008(4) -0.0013(4) -0.0013(4)
S3 0.0080(5) 0.0114(5) 0.0106(4) -0.0005(4) -0.0004(4) -0.0003(4)
S4 0.0115(5) 0.0126(5) 0.0094(5) -0.0015(4) 0.0002(4) 0.0035(4)
N1 0.0114(18) 0.0118(17) 0.0109(16) -0.0026(13) 0.0024(14) 0.0006(14)
N2 0.0106(18) 0.0082(16) 0.0131(16) -0.0002(13) -0.0003(13) -0.0007(13)
C1 0.015(2) 0.0078(19) 0.0087(19) -0.0008(15) -0.0012(16) -0.0003(16)
C2 0.015(2) 0.015(2) 0.0112(19) -0.0022(16) 0.0039(16) -0.0052(17)
C3 0.014(2) 0.0056(18) 0.013(2) -0.0028(15) 0.0034(16) -0.0007(16)
C4 0.013(2) 0.0072(18) 0.016(2) -0.0029(16) 0.0001(16) 0.0010(16)
C5 0.013(2) 0.011(2) 0.015(2) 0.0006(16) 0.0045(16) -0.0002(17)
C6 0.020(2) 0.010(2) 0.019(2) 0.0009(16) -0.0045(18) 0.0017(17)
C7 0.012(2) 0.015(2) 0.022(2) -0.0056(18) -0.0002(17) 0.0006(18)
C8 0.014(2) 0.018(2) 0.018(2) -0.0034(17) 0.0059(17) -0.0031(18)
C9 0.017(2) 0.015(2) 0.011(2) -0.0035(16) -0.0005(16) 0.0002(17)
C10 0.015(2) 0.0101(19) 0.0081(18) 0.0033(15) 0.0029(16) 0.0001(16)
C11 0.013(2) 0.0102(19) 0.013(2) 0.0026(16) -0.0026(16) -0.0004(17)
C12 0.013(2) 0.0065(18) 0.0102(18) 0.0013(15) 0.0000(16) -0.0026(16)
C13 0.012(2) 0.0095(19) 0.0107(19) 0.0049(15) -0.0005(15) -0.0032(16)
C14 0.013(2) 0.011(2) 0.015(2) 0.0008(16) 0.0029(16) -0.0027(17)
C15 0.009(2) 0.016(2) 0.016(2) 0.0023(17) -0.0006(16) -0.0045(17)
C16 0.0080(19) 0.014(2) 0.019(2) 0.0044(16) -0.0011(16) 0.0010(16)
C17 0.016(2) 0.011(2) 0.014(2) -0.0004(16) 0.0024(16) -0.0001(17)
C18 0.014(2) 0.012(2) 0.011(2) 0.0010(16) -0.0015(16) -0.0016(16)

loop_
_atom_type_symbol
_atom_type_description
_atom_type_scat_dispersion_real
_atom_type_scat_dispersion_imag
_atom_type_scat_source
C C 0.0033 0.0016 'International Tables Vol C Tables 4.2.6.8 and 6.1.1.4'
H H 0.0000 0.0000 'International Tables Vol C Tables 4.2.6.8 and 6.1.1.4'
N N 0.0061 0.0033 'International Tables Vol C Tables 4.2.6.8 and 6.1.1.4'
Pb Pb -3.3944 10.1111 'International Tables Vol C Tables 4.2.6.8 and 6.1.1.4'
S S 0.1246 0.1234 'International Tables Vol C Tables 4.2.6.8 and 6.1.1.4'

loop_
_exptl_crystal_face_index_h
_exptl_crystal_face_index_k
_exptl_crystal_face_index_l
_exptl_crystal_face_perp_dist
_exptl_oxdiff_crystal_face_indexfrac_h
_exptl_oxdiff_crystal_face_indexfrac_k
_exptl_oxdiff_crystal_face_indexfrac_l
_exptl_oxdiff_crystal_face_x
_exptl_oxdiff_crystal_face_y
_exptl_oxdiff_crystal_face_z
-5 -10 4 0.0894 -5.0635 -9.9629 4.0267 -0.8913 -0.3567 0.2221
5 10 -4 0.0894 5.0635 9.9629 -4.0267 0.8913 0.3567 -0.2221
-12 0 -31 0.0187 -11.9308 0.0080 -30.9278 0.2395 0.0825 0.9613
12 0 31 0.0187 11.9308 -0.0080 30.9278 -0.2395 -0.0825 -0.9613
16 -3 -26 0.0205 15.9568 -3.0189 -25.9096 -0.3117 0.8156 0.4611
-16 3 26 0.0205 -15.9568 3.0189 25.9096 0.3117 -0.8156 -0.4611
28 0 6 0.0259 27.9089 -0.0355 6.0035 -0.2794 0.7629 -0.5974
-28 0 -6 0.0259 -27.9089 0.0355 -6.0035 0.2794 -0.7629 0.5974

loop_
_geom_angle_atom_site_label_1
_geom_angle_atom_site_label_2
_geom_angle_atom_site_label_3
_geom_angle
_geom_angle_site_symmetry_1
_geom_angle_site_symmetry_3
S1 Pb1 S1 86.28(3) . 7_655
S1 Pb1 S3 86.97(3) . .
S1 Pb1 S3 87.28(3) . 7_665
S3 Pb1 S1 84.52(3) . 7_655
S3 Pb1 S1 173.45(3) 7_665 7_655
S3 Pb1 S3 93.98(3) . 7_665
N1 Pb1 S1 89.36(7) . 7_655
N1 Pb1 S1 58.19(7) . .
N1 Pb1 S3 88.23(7) . 7_665
N1 Pb1 S3 144.99(7) . .
N2 Pb1 S1 105.45(7) . 7_655
N2 Pb1 S1 140.59(7) . .
N2 Pb1 S3 78.93(7) . 7_665
N2 Pb1 S3 57.82(7) . .
N2 Pb1 N1 155.38(10) . .
Pb1 S1 Pb1 92.82(3) . 7_665
C1 S1 Pb1 106.84(13) . 7_665
C1 S1 Pb1 81.40(13) . .
C2 S2 C1 89.56(19) . .
Pb1 S3 Pb1 94.76(3) . 7_655
C10 S3 Pb1 83.71(13) . .
C10 S3 Pb1 105.35(13) . 7_655
C11 S4 C10 89.2(2) . .
C1 N1 Pb1 91.0(2) . .
C1 N1 C3 112.4(3) . .
C3 N1 Pb1 143.6(3) . .
C10 N2 Pb1 96.2(2) . .
C10 N2 C12 111.9(3) . .
C12 N2 Pb1 151.9(3) . .
S1 C1 S2 123.0(2) . .
N1 C1 S1 123.7(3) . .
N1 C1 S2 113.2(3) . .
S2 C2 H2 124.5 . .
C3 C2 S2 110.9(3) . .
C3 C2 H2 124.5 . .
N1 C3 C4 119.5(3) . .
C2 C3 N1 113.9(4) . .
C2 C3 C4 126.6(4) . .
C5 C4 C3 120.0(4) . .
C5 C4 C9 118.9(4) . .
C9 C4 C3 121.0(4) . .
C4 C5 H5 119.7 . .
C6 C5 C4 120.6(4) . .
C6 C5 H5 119.7 . .
C5 C6 H6 120.0 . .
C5 C6 C7 120.0(4) . .
C7 C6 H6 120.0 . .
C6 C7 H7 120.1 . .
C8 C7 C6 119.8(4) . .
C8 C7 H7 120.1 . .
C7 C8 H8 119.9 . .
C7 C8 C9 120.2(4) . .
C9 C8 H8 119.9 . .
C4 C9 H9 119.7 . .
C8 C9 C4 120.6(4) . .
C8 C9 H9 119.7 . .
S4 C10 S3 123.7(2) . .
N2 C10 S3 122.2(3) . .
N2 C10 S4 114.1(3) . .
S4 C11 H11 124.3 . .
C12 C11 S4 111.4(3) . .
C12 C11 H11 124.3 . .
N2 C12 C13 119.2(3) . .
C11 C12 N2 113.4(4) . .
C11 C12 C13 127.3(4) . .
C14 C13 C12 121.2(4) . .
C14 C13 C18 118.3(4) . .
C18 C13 C12 120.5(4) . .
C13 C14 H14 119.5 . .
C15 C14 C13 121.0(4) . .
C15 C14 H14 119.5 . .
C14 C15 H15 120.0 . .
C14 C15 C16 120.1(4) . .
C16 C15 H15 120.0 . .
C15 C16 H16 120.2 . .
C17 C16 C15 119.6(4) . .
C17 C16 H16 120.2 . .
C16 C17 H17 119.9 . .
C18 C17 C16 120.2(4) . .
C18 C17 H17 119.9 . .
C13 C18 H18 119.6 . .
C17 C18 C13 120.8(4) . .
C17 C18 H18 119.6 . .

loop_
_geom_bond_atom_site_label_1
_geom_bond_atom_site_label_2
_geom_bond_distance
_geom_bond_site_symmetry_2
Pb1 S1 2.7883(10) .
Pb1 S1 3.0971(10) 7_655
Pb1 S3 2.8182(10) .
Pb1 S3 2.9802(10) 7_665
Pb1 N1 2.742(3) .
Pb1 N2 2.731(3) .
S1 Pb1 3.0971(10) 7_665
S1 C1 1.737(4) .
S2 C1 1.742(4) .
S2 C2 1.710(4) .
S3 Pb1 2.9802(10) 7_655
S3 C10 1.750(4) .
S4 C10 1.728(4) .
S4 C11 1.712(4) .
N1 C1 1.305(5) .
N1 C3 1.382(5) .
N2 C10 1.305(5) .
N2 C12 1.387(5) .
C2 H2 0.9300 .
C2 C3 1.363(6) .
C3 C4 1.473(6) .
C4 C5 1.391(6) .
C4 C9 1.394(6) .
C5 H5 0.9300 .
C5 C6 1.380(6) .
C6 H6 0.9300 .
C6 C7 1.396(6) .
C7 H7 0.9300 .
C7 C8 1.379(6) .
C8 H8 0.9300 .
C8 C9 1.384(6) .
C9 H9 0.9300 .
C11 H11 0.9300 .
C11 C12 1.359(6) .
C12 C13 1.474(6) .
C13 C14 1.394(6) .
C13 C18 1.398(6) .
C14 H14 0.9300 .
C14 C15 1.379(6) .
C15 H15 0.9300 .
C15 C16 1.390(6) .
C16 H16 0.9300 .
C16 C17 1.387(6) .
C17 H17 0.9300 .
C17 C18 1.380(6) .
C18 H18 0.9300 .
